data_7109108
loop_
_publ_author_name
'Ina S. Dubinsky-Davidchik'
'Israel Goldberg'
'Arkadi Vigalok'
'Andrei N. Vedernikov'

_publ_section_title
;
 Unprecedented 1,3-migration of the aryl ligand in metallacyclic aryl
 alpha-naphthyl Pt(IV) difluorides to produce beta-arylnaphthyl Pt(II)
 complexes
;
_journal_name_full Chem.Commun.
_journal_page_first 3446
_journal_paper_doi 10.1039/c3cc41079j
_journal_volume 49
_journal_year 2013
_chemical_formula_moiety 'C27 H31 F N P Pt'
_chemical_formula_sum 'C27 H31 F N P Pt'
_chemical_formula_weight 614.59
_chemical_name_systematic
;
?
;
_space_group_IT_number 14
_symmetry_cell_setting monoclinic
_symmetry_space_group_name_Hall '-P 2ybc'
_symmetry_space_group_name_H-M 'P 1 21/c 1'
_atom_sites_solution_hydrogens geom
_atom_sites_solution_primary direct
_atom_sites_solution_secondary difmap
_audit_creation_method SHELXL-97
_cell_angle_alpha 90.00
_cell_angle_beta 106.0982(8)
_cell_angle_gamma 90.00
_cell_formula_units_Z 4
_cell_length_a 17.1768(3)
_cell_length_b 7.44570(10)
_cell_length_c 21.2471(5)
_cell_measurement_reflns_used 5767
_cell_measurement_temperature 110(2)
_cell_measurement_theta_max 27.87
_cell_measurement_theta_min 2.91
_cell_volume 2610.81(8)
_computing_cell_refinement Denzo
_computing_data_collection 'Collect, Nonius B.V.'
_computing_data_reduction 'Denzo & Scalepack'
_computing_structure_refinement 'SHELXL-97 (Sheldrick, 1997)'
_computing_structure_solution SIR-97
_diffrn_ambient_temperature 110(2)
_diffrn_detector_area_resol_mean 12.8
_diffrn_measured_fraction_theta_full 0.996
_diffrn_measured_fraction_theta_max 0.996
_diffrn_measurement_device_type 'Nonius KappaCCD'
_diffrn_measurement_method '1 deg. \f and \w scans'
_diffrn_radiation_monochromator graphite
_diffrn_radiation_source 'fine-focus sealed tube'
_diffrn_radiation_type MoK\a
_diffrn_radiation_wavelength 0.71073
_diffrn_reflns_av_R_equivalents 0.0440
_diffrn_reflns_av_sigmaI/netI 0.0479
_diffrn_reflns_limit_h_max 22
_diffrn_reflns_limit_h_min 0
_diffrn_reflns_limit_k_max 9
_diffrn_reflns_limit_k_min 0
_diffrn_reflns_limit_l_max 26
_diffrn_reflns_limit_l_min -27
_diffrn_reflns_number 19492
_diffrn_reflns_theta_full 27.87
_diffrn_reflns_theta_max 27.87
_diffrn_reflns_theta_min 2.91
_diffrn_standards_number 0
_exptl_absorpt_coefficient_mu 5.456
_exptl_absorpt_correction_T_max 0.4950
_exptl_absorpt_correction_T_min 0.2511
_exptl_absorpt_correction_type multi-scan
_exptl_absorpt_process_details 'Blessing, 1995'
_exptl_crystal_colour yellow
_exptl_crystal_density_diffrn 1.564
_exptl_crystal_density_method 'not measured'
_exptl_crystal_description prism
_exptl_crystal_F_000 1208
_exptl_crystal_size_max 0.35
_exptl_crystal_size_mid 0.25
_exptl_crystal_size_min 0.15
_platon_squeeze_details
;
;
_refine_diff_density_max 3.247
_refine_diff_density_min -2.095
_refine_diff_density_rms 0.164
_refine_ls_extinction_method none
_refine_ls_goodness_of_fit_ref 0.959
_refine_ls_hydrogen_treatment constr
_refine_ls_matrix_type full
_refine_ls_number_parameters 288
_refine_ls_number_reflns 6196
_refine_ls_number_restraints 0
_refine_ls_restrained_S_all 0.959
_refine_ls_R_factor_all 0.0612
_refine_ls_R_factor_gt 0.0391
_refine_ls_shift/su_max 0.001
_refine_ls_shift/su_mean 0.000
_refine_ls_structure_factor_coef Fsqd
_refine_ls_weighting_details 'calc w=1/[\s^2^(Fo^2^)+(0.0665P)^2^+0.0000P] where P=(Fo^2^+2Fc^2^)/3'
_refine_ls_weighting_scheme calc
_refine_ls_wR_factor_gt 0.1000
_refine_ls_wR_factor_ref 0.1080
_reflns_number_gt 4079
_reflns_number_total 6196
_reflns_threshold_expression >2sigma(I)
_cod_data_source_file c3cc41079j.txt
_cod_data_source_block ar77sq
_cod_original_sg_symbol_H-M 'P 21/c'
_cod_database_code 7109108

loop_
_symmetry_equiv_pos_as_xyz
'x, y, z'
'-x, y+1/2, -z+1/2'
'-x, -y, -z'
'x, -y-1/2, z-1/2'

loop_
_atom_site_label
_atom_site_type_symbol
_atom_site_fract_x
_atom_site_fract_y
_atom_site_fract_z
_atom_site_U_iso_or_equiv
_atom_site_adp_type
_atom_site_occupancy
_atom_site_symmetry_multiplicity
_atom_site_calc_flag
_atom_site_refinement_flags
Pt1 Pt 0.374715(10) 0.25354(2) 0.379711(8) 0.02279(8) Uani 1 1 d .
P2 P 0.24419(8) 0.13718(16) 0.35887(7) 0.0262(3) Uani 1 1 d .
C3 C 0.1886(3) 0.1871(7) 0.4222(3) 0.0344(12) Uani 1 1 d .
C4 C 0.1520(4) 0.3803(7) 0.4074(3) 0.0438(15) Uani 1 1 d .
H4A H 0.1358 0.4246 0.4454 0.066 Uiso 1 1 calc R
H4B H 0.1046 0.3763 0.3691 0.066 Uiso 1 1 calc R
H4C H 0.1928 0.4611 0.3986 0.066 Uiso 1 1 calc R
C5 C 0.2509(4) 0.1958(8) 0.4891(3) 0.0394(13) Uani 1 1 d .
H5A H 0.2914 0.2881 0.4884 0.059 Uiso 1 1 calc R
H5B H 0.2777 0.0790 0.4992 0.059 Uiso 1 1 calc R
H5C H 0.2237 0.2259 0.5226 0.059 Uiso 1 1 calc R
C6 C 0.1208(4) 0.0576(8) 0.4286(3) 0.0453(15) Uani 1 1 d .
H6A H 0.1427 -0.0644 0.4369 0.068 Uiso 1 1 calc R
H6B H 0.0766 0.0592 0.3880 0.068 Uiso 1 1 calc R
H6C H 0.1003 0.0960 0.4652 0.068 Uiso 1 1 calc R
C7 C 0.2479(3) -0.1115(6) 0.3421(2) 0.0263(11) Uani 1 1 d .
C8 C 0.1679(3) -0.2093(6) 0.3131(3) 0.0309(12) Uani 1 1 d .
H8A H 0.1372 -0.1475 0.2732 0.046 Uiso 1 1 calc R
H8B H 0.1363 -0.2101 0.3450 0.046 Uiso 1 1 calc R
H8C H 0.1789 -0.3331 0.3024 0.046 Uiso 1 1 calc R
C9 C 0.2957(3) -0.2043(7) 0.4061(3) 0.0318(12) Uani 1 1 d .
H9A H 0.2628 -0.2057 0.4372 0.048 Uiso 1 1 calc R
H9B H 0.3460 -0.1383 0.4253 0.048 Uiso 1 1 calc R
H9C H 0.3085 -0.3279 0.3966 0.048 Uiso 1 1 calc R
C10 C 0.2963(3) -0.1283(6) 0.2912(2) 0.0318(11) Uani 1 1 d .
H10A H 0.3083 -0.2551 0.2857 0.048 Uiso 1 1 calc R
H10B H 0.3471 -0.0611 0.3063 0.048 Uiso 1 1 calc R
H10C H 0.2643 -0.0795 0.2491 0.048 Uiso 1 1 calc R
C11 C 0.1937(3) 0.2408(5) 0.2782(3) 0.0264(10) Uani 1 1 d .
C12 C 0.1132(4) 0.2385(6) 0.2414(3) 0.0340(12) Uani 1 1 d .
C13 C 0.0904(3) 0.3257(7) 0.1791(3) 0.0394(13) Uani 1 1 d .
H13 H 0.0349 0.3258 0.1547 0.047 Uiso 1 1 calc R
C14 C 0.1451(3) 0.4086(7) 0.1532(3) 0.0390(13) Uani 1 1 d .
H14 H 0.1277 0.4611 0.1108 0.047 Uiso 1 1 calc R
C15 C 0.2277(3) 0.4167(6) 0.1891(3) 0.0317(12) Uani 1 1 d .
C16 C 0.2858(4) 0.5081(6) 0.1648(3) 0.0362(13) Uani 1 1 d .
H16 H 0.2695 0.5636 0.1229 0.043 Uiso 1 1 calc R
C17 C 0.3656(4) 0.5174(7) 0.2011(3) 0.0365(13) Uani 1 1 d .
H17 H 0.4040 0.5789 0.1843 0.044 Uiso 1 1 calc R
C18 C 0.3906(3) 0.4340(6) 0.2643(2) 0.0273(11) Uani 1 1 d .
C19 C 0.3341(3) 0.3455(6) 0.2893(2) 0.0266(11) Uani 1 1 d .
C20 C 0.2524(3) 0.3345(6) 0.2519(2) 0.0307(12) Uani 1 1 d .
C21 C 0.0450(3) 0.1486(8) 0.2618(3) 0.0444(14) Uani 1 1 d .
H21A H 0.0677 0.0661 0.2982 0.067 Uiso 1 1 calc R
H21B H 0.0109 0.0812 0.2247 0.067 Uiso 1 1 calc R
H21C H 0.0123 0.2401 0.2757 0.067 Uiso 1 1 calc R
C22 C 0.4740(3) 0.4391(6) 0.3074(2) 0.0290(11) Uani 1 1 d .
C23 C 0.5410(3) 0.5112(6) 0.2916(3) 0.0318(12) Uani 1 1 d .
H23 H 0.5347 0.5639 0.2498 0.038 Uiso 1 1 calc R
C24 C 0.6173(4) 0.5065(7) 0.3369(3) 0.0377(14) Uani 1 1 d .
H24 H 0.6629 0.5590 0.3270 0.045 Uiso 1 1 calc R
C25 C 0.6250(3) 0.4236(7) 0.3965(3) 0.0375(13) Uani 1 1 d .
C26 C 0.5584(3) 0.3513(7) 0.4134(3) 0.0327(12) Uani 1 1 d .
H26 H 0.5655 0.2966 0.4550 0.039 Uiso 1 1 calc R
C27 C 0.4817(3) 0.3596(6) 0.3693(2) 0.0288(11) Uani 1 1 d .
F28 F 0.69989(18) 0.4104(4) 0.44016(16) 0.0461(8) Uani 1 1 d .
N29 N 0.4279(3) 0.1857(6) 0.4759(2) 0.0312(10) Uani 1 1 d .
C30 C 0.4557(3) 0.1724(7) 0.5312(3) 0.0297(11) Uani 1 1 d .
C31 C 0.4893(3) 0.1552(7) 0.6024(2) 0.0336(12) Uani 1 1 d .
H31A H 0.4452 0.1592 0.6233 0.050 Uiso 1 1 calc R
H31B H 0.5270 0.2543 0.6188 0.050 Uiso 1 1 calc R
H31C H 0.5181 0.0406 0.6125 0.050 Uiso 1 1 calc R

loop_
_atom_site_aniso_label
_atom_site_aniso_U_11
_atom_site_aniso_U_22
_atom_site_aniso_U_33
_atom_site_aniso_U_23
_atom_site_aniso_U_13
_atom_site_aniso_U_12
Pt1 0.02693(12) 0.02070(12) 0.02130(12) 0.00015(8) 0.00764(8) -0.00107(8)
P2 0.0261(7) 0.0217(6) 0.0317(7) -0.0001(5) 0.0095(6) 0.0010(5)
C3 0.042(3) 0.029(2) 0.040(3) -0.004(2) 0.023(3) -0.001(3)
C4 0.044(4) 0.031(3) 0.062(4) -0.003(3) 0.024(3) 0.004(3)
C5 0.043(3) 0.043(3) 0.037(3) -0.003(3) 0.019(3) 0.002(3)
C6 0.046(4) 0.045(3) 0.053(4) -0.003(3) 0.029(3) -0.007(3)
C7 0.030(3) 0.016(2) 0.032(3) -0.0034(19) 0.008(2) -0.001(2)
C8 0.025(3) 0.029(2) 0.037(3) -0.002(2) 0.006(2) 0.000(2)
C9 0.029(3) 0.028(2) 0.035(3) 0.003(2) 0.004(2) 0.000(2)
C10 0.039(3) 0.026(2) 0.031(3) -0.004(2) 0.009(2) 0.000(2)
C11 0.033(3) 0.020(2) 0.026(3) -0.0002(19) 0.008(2) 0.006(2)
C12 0.031(3) 0.027(3) 0.040(3) -0.005(2) 0.003(2) 0.004(2)
C13 0.032(3) 0.035(3) 0.041(4) -0.002(3) -0.005(3) 0.007(3)
C14 0.048(4) 0.031(3) 0.034(3) 0.000(2) 0.005(3) 0.013(3)
C15 0.043(3) 0.023(2) 0.030(3) -0.001(2) 0.010(2) 0.010(2)
C16 0.064(4) 0.025(2) 0.021(3) 0.006(2) 0.015(3) 0.014(3)
C17 0.052(4) 0.025(2) 0.037(3) 0.003(2) 0.020(3) 0.005(3)
C18 0.033(3) 0.020(2) 0.030(3) -0.0016(19) 0.010(2) 0.005(2)
C19 0.031(3) 0.018(2) 0.031(3) -0.003(2) 0.010(2) 0.001(2)
C20 0.045(3) 0.022(2) 0.027(3) 0.000(2) 0.012(2) 0.000(2)
C21 0.029(3) 0.041(3) 0.056(4) 0.002(3) 0.001(3) 0.007(3)
C22 0.041(3) 0.022(2) 0.028(3) -0.006(2) 0.016(2) -0.004(2)
C23 0.045(3) 0.025(2) 0.030(3) -0.006(2) 0.018(2) -0.007(2)
C24 0.047(3) 0.030(3) 0.044(4) -0.015(2) 0.025(3) -0.013(3)
C25 0.040(3) 0.034(3) 0.037(3) -0.012(2) 0.010(3) -0.010(3)
C26 0.035(3) 0.031(3) 0.034(3) 0.000(2) 0.013(2) -0.004(2)
C27 0.043(3) 0.019(2) 0.025(3) 0.0002(19) 0.010(2) 0.000(2)
F28 0.0341(18) 0.054(2) 0.048(2) -0.0057(16) 0.0076(16) -0.0114(15)
N29 0.030(2) 0.030(2) 0.036(3) -0.001(2) 0.015(2) 0.004(2)
C30 0.032(3) 0.029(3) 0.030(3) -0.007(2) 0.010(2) 0.000(2)
C31 0.040(3) 0.035(3) 0.024(3) -0.002(2) 0.005(2) 0.005(3)

loop_
_atom_type_symbol
_atom_type_description
_atom_type_scat_dispersion_real
_atom_type_scat_dispersion_imag
_atom_type_scat_source
C C 0.0033 0.0016 'International Tables Vol C Tables 4.2.6.8 and 6.1.1.4'
H H 0.0000 0.0000 'International Tables Vol C Tables 4.2.6.8 and 6.1.1.4'
F F 0.0171 0.0103 'International Tables Vol C Tables 4.2.6.8 and 6.1.1.4'
N N 0.0061 0.0033 'International Tables Vol C Tables 4.2.6.8 and 6.1.1.4'
P P 0.1023 0.0942 'International Tables Vol C Tables 4.2.6.8 and 6.1.1.4'
Pt Pt -1.7033 8.3905 'International Tables Vol C Tables 4.2.6.8 and 6.1.1.4'

loop_
_geom_angle_atom_site_label_1
_geom_angle_atom_site_label_2
_geom_angle_atom_site_label_3
_geom_angle
C19 Pt1 N29 172.35(18)
C19 Pt1 C27 81.3(2)
N29 Pt1 C27 92.13(18)
C19 Pt1 P2 83.23(14)
N29 Pt1 P2 103.67(12)
C27 Pt1 P2 163.57(15)
C11 P2 C3 112.1(2)
C11 P2 C7 105.3(2)
C3 P2 C7 112.2(2)
C11 P2 Pt1 101.47(17)
C3 P2 Pt1 116.17(19)
C7 P2 Pt1 108.62(16)
C5 C3 C6 107.2(5)
C5 C3 C4 106.7(5)
C6 C3 C4 108.7(5)
C5 C3 P2 108.0(4)
C6 C3 P2 118.8(4)
C4 C3 P2 107.0(4)
C3 C4 H4A 109.5
C3 C4 H4B 109.5
H4A C4 H4B 109.5
C3 C4 H4C 109.5
H4A C4 H4C 109.5
H4B C4 H4C 109.5
C3 C5 H5A 109.5
C3 C5 H5B 109.5
H5A C5 H5B 109.5
C3 C5 H5C 109.5
H5A C5 H5C 109.5
H5B C5 H5C 109.5
C3 C6 H6A 109.5
C3 C6 H6B 109.5
H6A C6 H6B 109.5
C3 C6 H6C 109.5
H6A C6 H6C 109.5
H6B C6 H6C 109.5
C8 C7 C10 106.2(4)
C8 C7 C9 109.9(4)
C10 C7 C9 108.9(4)
C8 C7 P2 118.1(3)
C10 C7 P2 105.4(3)
C9 C7 P2 108.0(3)
C7 C8 H8A 109.5
C7 C8 H8B 109.5
H8A C8 H8B 109.5
C7 C8 H8C 109.5
H8A C8 H8C 109.5
H8B C8 H8C 109.5
C7 C9 H9A 109.5
C7 C9 H9B 109.5
H9A C9 H9B 109.5
C7 C9 H9C 109.5
H9A C9 H9C 109.5
H9B C9 H9C 109.5
C7 C10 H10A 109.5
C7 C10 H10B 109.5
H10A C10 H10B 109.5
C7 C10 H10C 109.5
H10A C10 H10C 109.5
H10B C10 H10C 109.5
C12 C11 C20 118.5(5)
C12 C11 P2 130.6(4)
C20 C11 P2 110.9(4)
C11 C12 C13 119.4(5)
C11 C12 C21 125.1(5)
C13 C12 C21 115.5(5)
C14 C13 C12 122.6(5)
C14 C13 H13 118.7
C12 C13 H13 118.7
C13 C14 C15 120.2(5)
C13 C14 H14 119.9
C15 C14 H14 119.9
C14 C15 C16 121.7(5)
C14 C15 C20 118.8(5)
C16 C15 C20 119.5(5)
C17 C16 C15 120.8(5)
C17 C16 H16 119.6
C15 C16 H16 119.6
C16 C17 C18 119.8(5)
C16 C17 H17 120.1
C18 C17 H17 120.1
C19 C18 C17 120.2(5)
C19 C18 C22 115.8(4)
C17 C18 C22 124.0(5)
C18 C19 C20 120.1(5)
C18 C19 Pt1 116.0(4)
C20 C19 Pt1 123.8(4)
C19 C20 C15 119.6(5)
C19 C20 C11 119.8(4)
C15 C20 C11 120.5(5)
C12 C21 H21A 109.5
C12 C21 H21B 109.5
H21A C21 H21B 109.5
C12 C21 H21C 109.5
H21A C21 H21C 109.5
H21B C21 H21C 109.5
C23 C22 C27 121.0(5)
C23 C22 C18 126.0(5)
C27 C22 C18 113.0(4)
C22 C23 C24 120.4(5)
C22 C23 H23 119.8
C24 C23 H23 119.8
C25 C24 C23 118.4(5)
C25 C24 H24 120.8
C23 C24 H24 120.8
F28 C25 C24 119.1(5)
F28 C25 C26 118.8(5)
C24 C25 C26 122.1(6)
C27 C26 C25 119.9(5)
C27 C26 H26 120.0
C25 C26 H26 120.0
C26 C27 C22 118.1(5)
C26 C27 Pt1 127.9(4)
C22 C27 Pt1 113.8(4)
C30 N29 Pt1 170.5(4)
N29 C30 C31 178.6(6)
C30 C31 H31A 109.5
C30 C31 H31B 109.5
H31A C31 H31B 109.5
C30 C31 H31C 109.5
H31A C31 H31C 109.5
H31B C31 H31C 109.5

loop_
_geom_bond_atom_site_label_1
_geom_bond_atom_site_label_2
_geom_bond_distance
Pt1 C19 1.975(5)
Pt1 N29 2.057(5)
Pt1 C27 2.067(5)
Pt1 P2 2.3287(13)
P2 C11 1.861(5)
P2 C3 1.890(5)
P2 C7 1.890(4)
C3 C5 1.524(8)
C3 C6 1.547(7)
C3 C4 1.566(7)
C4 H4A 0.9800
C4 H4B 0.9800
C4 H4C 0.9800
C5 H5A 0.9800
C5 H5B 0.9800
C5 H5C 0.9800
C6 H6A 0.9800
C6 H6B 0.9800
C6 H6C 0.9800
C7 C8 1.526(7)
C7 C10 1.541(7)
C7 C9 1.544(7)
C8 H8A 0.9800
C8 H8B 0.9800
C8 H8C 0.9800
C9 H9A 0.9800
C9 H9B 0.9800
C9 H9C 0.9800
C10 H10A 0.9800
C10 H10B 0.9800
C10 H10C 0.9800
C11 C12 1.387(8)
C11 C20 1.457(7)
C12 C13 1.429(8)
C12 C21 1.513(8)
C13 C14 1.361(8)
C13 H13 0.9500
C14 C15 1.414(7)
C14 H14 0.9500
C15 C16 1.419(7)
C15 C20 1.423(7)
C16 C17 1.375(8)
C16 H16 0.9500
C17 C18 1.433(7)
C17 H17 0.9500
C18 C19 1.396(6)
C18 C22 1.471(7)
C19 C20 1.411(7)
C21 H21A 0.9800
C21 H21B 0.9800
C21 H21C 0.9800
C22 C23 1.391(7)
C22 C27 1.416(7)
C23 C24 1.395(8)
C23 H23 0.9500
C24 C25 1.383(8)
C24 H24 0.9500
C25 F28 1.365(6)
C25 C26 1.398(7)
C26 C27 1.391(7)
C26 H26 0.9500
N29 C30 1.143(6)
C30 C31 1.467(7)
C31 H31A 0.9800
C31 H31B 0.9800
C31 H31C 0.9800

loop_
_platon_squeeze_void_nr
_platon_squeeze_void_average_x
_platon_squeeze_void_average_y
_platon_squeeze_void_average_z
_platon_squeeze_void_volume
_platon_squeeze_void_count_electrons
_platon_squeeze_void_content
1 0.000 0.000 0.000 191 84 ' '
2 1.000 0.500 0.500 191 84 ' '
